data_4503449
loop_
_publ_author_name
'Wang, Jin-Gen'
'Huang, Chang-Cang'
'Huang, Xi-He'
'Liu, Dong-Sheng'

_publ_section_title
;
 Three-Dimensional Lanthanide Thiophenedicarboxylate Framework with an
 Unprecedented (4,5)-Connected Topology
;
_journal_issue 3
_journal_name_full 'Crystal Growth &amp; Design'
_journal_page_first 795
_journal_paper_doi 10.1021/cg7011342
_journal_volume 8
_journal_year 2008
_chemical_formula_moiety 'C18 H14 Ho2 O16 S3'
_chemical_formula_sum 'C18 H14 Ho2 O16 S3'
_chemical_formula_weight 912.36
_chemical_name_systematic
; 
 ? 
;
_space_group_IT_number 15
_symmetry_cell_setting monoclinic
_symmetry_space_group_name_Hall '-C 2yc'
_symmetry_space_group_name_H-M 'C 1 2/c 1'
_atom_sites_solution_hydrogens geom
_atom_sites_solution_primary direct
_atom_sites_solution_secondary difmap
_audit_creation_method SHELXL-97
_cell_angle_alpha 90.00
_cell_angle_beta 124.1530(13)
_cell_angle_gamma 90.00
_cell_formula_units_Z 4
_cell_length_a 25.1320(7)
_cell_length_b 5.7534(2)
_cell_length_c 18.7976(5)
_cell_measurement_reflns_used 5019
_cell_measurement_temperature 298(2)
_cell_measurement_theta_max 27.482
_cell_measurement_theta_min 2.32
_cell_volume 2249.28(12)
_computing_cell_refinement 'Bruker SAINT (Bruker, 2004)'
_computing_data_collection 'Bruker APEX2 (Bruker, 2004)'
_computing_data_reduction 'Bruker SAINT'
_computing_molecular_graphics 'Diamond Version 2.1c(K.Brandenburg, 1999)'
_computing_publication_material 'enCIFer (Allen et al., 2004); PLATON'
_computing_structure_refinement 'SHELXL-97 (Sheldrick, 1997)'
_computing_structure_solution 'SHELXS-97 (Sheldrick, 1990)'
_diffrn_ambient_temperature 293(2)
_diffrn_measured_fraction_theta_full 0.924
_diffrn_measured_fraction_theta_max 0.924
_diffrn_measurement_device_type 'Bruker SMART APEXII CCD diffractometer'
_diffrn_measurement_method '\f and \w'
_diffrn_radiation_monochromator graphite
_diffrn_radiation_source 'fine-focus sealed tube'
_diffrn_radiation_type MoK\a
_diffrn_radiation_wavelength 0.71073
_diffrn_reflns_av_R_equivalents 0.0338
_diffrn_reflns_av_sigmaI/netI 0.0361
_diffrn_reflns_limit_h_max 22
_diffrn_reflns_limit_h_min -32
_diffrn_reflns_limit_k_max 7
_diffrn_reflns_limit_k_min -7
_diffrn_reflns_limit_l_max 22
_diffrn_reflns_limit_l_min -22
_diffrn_reflns_number 7153
_diffrn_reflns_theta_full 27.48
_diffrn_reflns_theta_max 27.48
_diffrn_reflns_theta_min 1.96
_diffrn_standards_interval_count 0
_diffrn_standards_interval_time 0
_diffrn_standards_number 0
_exptl_absorpt_coefficient_mu 7.350
_exptl_absorpt_correction_T_max 0.696
_exptl_absorpt_correction_T_min 0.391
_exptl_absorpt_correction_type multi-scan
_exptl_crystal_colour yellow
_exptl_crystal_density_diffrn 2.694
_exptl_crystal_density_method 'not measured'
_exptl_crystal_description block
_exptl_crystal_F_000 1728
_exptl_crystal_size_max 0.28
_exptl_crystal_size_mid 0.11
_exptl_crystal_size_min 0.05
_refine_diff_density_max 1.134
_refine_diff_density_min -0.924
_refine_diff_density_rms 0.155
_refine_ls_extinction_coef 0.00077(6)
_refine_ls_extinction_expression Fc^*^=kFc[1+0.001xFc^2^\l^3^/sin(2\q)]^-1/4^
_refine_ls_extinction_method SHELXL
_refine_ls_goodness_of_fit_ref 1.039
_refine_ls_hydrogen_treatment mixed
_refine_ls_matrix_type full
_refine_ls_number_parameters 202
_refine_ls_number_reflns 2400
_refine_ls_number_restraints 6
_refine_ls_restrained_S_all 1.038
_refine_ls_R_factor_all 0.0226
_refine_ls_R_factor_gt 0.0211
_refine_ls_shift/su_max 0.001
_refine_ls_shift/su_mean 0.000
_refine_ls_structure_factor_coef Fsqd
_refine_ls_weighting_details 'calc w=1/[\s^2^(Fo^2^)+(0.0290P)^2^+0.0000P] where P=(Fo^2^+2Fc^2^)/3'
_refine_ls_weighting_scheme calc
_refine_ls_wR_factor_gt 0.0520
_refine_ls_wR_factor_ref 0.0528
_reflns_number_gt 2238
_reflns_number_total 2597
_reflns_threshold_expression >2sigma(I)
_cod_data_source_file cg7011342-file002.cif
_cod_data_source_block complex_2-Ho
_cod_depositor_comments
;
The following automatic conversions were performed:
'_atom_site_symetry_multiplicity' tag replaced with
'_atom_site_symmetry_multiplicity'.

Automatic conversion script
Id: cif_correct_tags 1440 2010-10-19 06:21:57Z saulius 
;
_cod_original_sg_symbol_Hall '-C 2yc  '
_cod_original_sg_symbol_H-M 'C 2/c'
_cod_database_code 4503449

loop_
_symmetry_equiv_pos_as_xyz
'x, y, z'
'-x, y, -z+1/2'
'x+1/2, y+1/2, z'
'-x+1/2, y+1/2, -z+1/2'
'-x, -y, -z'
'x, -y, z-1/2'
'-x+1/2, -y+1/2, -z'
'x+1/2, -y+1/2, z-1/2'

loop_
_atom_site_label
_atom_site_type_symbol
_atom_site_fract_x
_atom_site_fract_y
_atom_site_fract_z
_atom_site_U_iso_or_equiv
_atom_site_adp_type
_atom_site_occupancy
_atom_site_symmetry_multiplicity
_atom_site_calc_flag
_atom_site_refinement_flags
Ho1 Ho 0.133817(7) 0.156907(19) 0.114675(8) 0.01069(8) Uani 1 1 d .
S1 S 0.19233(4) 0.49992(11) 0.43785(5) 0.01667(18) Uani 1 1 d .
S2 S 0.0000 0.18758(16) 0.2500 0.0185(3) Uani 1 2 d S
C1 C 0.13580(17) 0.3341(4) 0.5199(2) 0.0129(7) Uani 1 1 d .
C2 C 0.15322(16) 0.2925(5) 0.45796(19) 0.0132(6) Uani 1 1 d .
C3 C 0.14313(17) 0.0933(5) 0.4119(2) 0.0174(7) Uani 1 1 d .
H3 H 0.1208(16) -0.054(5) 0.4162(19) 0.009(7) Uiso 1 1 d .
C4 C 0.16491(17) 0.1113(5) 0.3584(2) 0.0163(7) Uani 1 1 d .
H4 H 0.161(2) -0.013(6) 0.322(2) 0.038(11) Uiso 1 1 d .
C5 C 0.19280(17) 0.3225(4) 0.3649(2) 0.0143(7) Uani 1 1 d .
C6 C 0.22462(16) 0.3988(5) 0.32240(19) 0.0125(6) Uani 1 1 d .
C7 C 0.05190(17) 0.3200(4) 0.1615(2) 0.0139(7) Uani 1 1 d .
C8 C 0.02356(17) 0.3939(5) 0.2080(2) 0.0157(7) Uani 1 1 d .
C9 C 0.0136(2) 0.6138(5) 0.2263(3) 0.0292(9) Uani 1 1 d .
H9 H 0.0303(19) 0.747(7) 0.213(2) 0.032(10) Uiso 1 1 d .
OW1 O 0.16451(14) -0.1667(3) 0.20915(16) 0.0167(5) Uani 1 1 d D
H1A H 0.1416(11) -0.284(4) 0.190(2) 0.020 Uiso 1 1 d D
H1B H 0.2016(6) -0.217(5) 0.233(2) 0.020 Uiso 1 1 d D
O1 O 0.15160(12) 0.5274(3) 0.55857(14) 0.0201(5) Uani 1 1 d .
OW2 O 0.03380(13) 0.2057(4) -0.02164(15) 0.0252(6) Uani 1 1 d D
H2A H 0.0184(14) 0.087(3) -0.051(2) 0.030 Uiso 1 1 d D
H2B H 0.0040(11) 0.297(4) -0.039(2) 0.030 Uiso 1 1 d D
O2 O 0.10668(13) 0.1740(3) 0.53027(16) 0.0169(5) Uani 1 1 d .
O3 O 0.26855(11) 0.5482(3) 0.36075(13) 0.0167(5) Uani 1 1 d .
O4 O 0.20689(13) 0.3104(3) 0.25066(14) 0.0182(5) Uani 1 1 d .
O5 O 0.07302(12) 0.4697(3) 0.13383(14) 0.0185(5) Uani 1 1 d .
O6 O 0.05669(12) 0.1043(3) 0.15155(14) 0.0167(5) Uani 1 1 d .

loop_
_atom_site_aniso_label
_atom_site_aniso_U_11
_atom_site_aniso_U_22
_atom_site_aniso_U_33
_atom_site_aniso_U_23
_atom_site_aniso_U_13
_atom_site_aniso_U_12
Ho1 0.01213(12) 0.01147(10) 0.01119(11) 0.00055(4) 0.00821(9) 0.00116(4)
S1 0.0228(5) 0.0152(3) 0.0195(4) -0.0038(3) 0.0164(4) -0.0050(3)
S2 0.0264(8) 0.0134(4) 0.0284(6) 0.000 0.0232(6) 0.000
C1 0.0127(19) 0.0153(14) 0.0123(15) 0.0027(9) 0.0081(15) 0.0029(10)
C2 0.0148(18) 0.0146(12) 0.0126(14) 0.0019(11) 0.0092(14) -0.0002(12)
C3 0.020(2) 0.0186(13) 0.0168(16) -0.0022(12) 0.0118(16) -0.0034(13)
C4 0.019(2) 0.0181(13) 0.0131(15) -0.0026(11) 0.0097(15) -0.0028(13)
C5 0.0131(19) 0.0181(14) 0.0119(15) -0.0008(10) 0.0072(15) 0.0003(11)
C6 0.0118(18) 0.0140(12) 0.0149(15) 0.0009(11) 0.0093(14) 0.0026(12)
C7 0.0103(18) 0.0171(14) 0.0124(15) -0.0002(10) 0.0052(14) -0.0008(11)
C8 0.0173(19) 0.0170(12) 0.0168(16) -0.0001(11) 0.0119(16) -0.0019(12)
C9 0.053(3) 0.0173(13) 0.042(2) 0.0021(15) 0.042(2) -0.0007(16)
OW1 0.0167(15) 0.0150(11) 0.0171(13) 0.0014(7) 0.0087(12) 0.0014(8)
O1 0.0247(15) 0.0178(10) 0.0246(12) -0.0079(8) 0.0180(12) -0.0041(9)
OW2 0.0221(16) 0.0197(10) 0.0196(12) -0.0024(9) 0.0030(12) 0.0038(10)
O2 0.0191(15) 0.0183(11) 0.0182(12) 0.0003(7) 0.0135(12) -0.0026(8)
O3 0.0140(13) 0.0215(10) 0.0184(11) -0.0049(8) 0.0115(10) -0.0056(9)
O4 0.0220(15) 0.0231(10) 0.0138(11) -0.0036(8) 0.0126(12) -0.0043(9)
O5 0.0255(14) 0.0163(9) 0.0278(13) -0.0001(8) 0.0234(12) -0.0010(9)
O6 0.0211(14) 0.0150(9) 0.0195(11) -0.0007(8) 0.0147(11) 0.0005(9)

loop_
_atom_type_symbol
_atom_type_description
_atom_type_scat_dispersion_real
_atom_type_scat_dispersion_imag
_atom_type_scat_source
C C 0.0033 0.0016 'International Tables Vol C Tables 4.2.6.8 and 6.1.1.4'
H H 0.0000 0.0000 'International Tables Vol C Tables 4.2.6.8 and 6.1.1.4'
O O 0.0106 0.0060 'International Tables Vol C Tables 4.2.6.8 and 6.1.1.4'
S S 0.1246 0.1234 'International Tables Vol C Tables 4.2.6.8 and 6.1.1.4'
Ho Ho -0.2175 4.6783 'International Tables Vol C Tables 4.2.6.8 and 6.1.1.4'

loop_
_geom_angle_atom_site_label_1
_geom_angle_atom_site_label_2
_geom_angle_atom_site_label_3
_geom_angle
_geom_angle_site_symmetry_1
_geom_angle_site_symmetry_3
O1 Ho1 O3 81.12(8) 6_565 4_545
O1 Ho1 O2 113.46(8) 6_565 6
O3 Ho1 O2 77.67(9) 4_545 6
O1 Ho1 O4 88.10(8) 6_565 .
O3 Ho1 O4 77.81(8) 4_545 .
O2 Ho1 O4 144.06(8) 6 .
O1 Ho1 OW1 155.07(9) 6_565 .
O3 Ho1 OW1 77.09(8) 4_545 .
O2 Ho1 OW1 73.53(9) 6 .
O4 Ho1 OW1 75.66(7) . .
O1 Ho1 OW2 76.75(9) 6_565 .
O3 Ho1 OW2 127.16(8) 4_545 .
O2 Ho1 OW2 68.64(8) 6 .
O4 Ho1 OW2 146.94(8) . .
OW1 Ho1 OW2 126.55(9) . .
O1 Ho1 O6 129.29(8) 6_565 .
O3 Ho1 O6 147.19(7) 4_545 .
O2 Ho1 O6 96.78(8) 6 .
O4 Ho1 O6 89.88(8) . .
OW1 Ho1 O6 70.39(9) . .
OW2 Ho1 O6 78.02(9) . .
O1 Ho1 O5 77.73(7) 6_565 .
O3 Ho1 O5 145.75(7) 4_545 .
O2 Ho1 O5 135.71(8) 6 .
O4 Ho1 O5 74.89(8) . .
OW1 Ho1 O5 114.91(8) . .
OW2 Ho1 O5 73.26(8) . .
O6 Ho1 O5 53.04(7) . .
O1 Ho1 C7 104.36(8) 6_565 .
O3 Ho1 C7 155.14(8) 4_545 .
O2 Ho1 C7 120.06(9) 6 .
O4 Ho1 C7 78.16(9) . .
OW1 Ho1 C7 90.87(9) . .
OW2 Ho1 C7 77.46(9) . .
O6 Ho1 C7 26.75(7) . .
O5 Ho1 C7 26.73(7) . .
C5 S1 C2 91.40(15) . .
C8 S2 C8 91.8(2) . 2
O2 C1 O1 125.3(3) . .
O2 C1 C2 117.4(2) . .
O1 C1 C2 117.3(3) . .
C3 C2 C1 127.0(3) . .
C3 C2 S1 111.6(2) . .
C1 C2 S1 121.4(2) . .
C2 C3 C4 112.6(3) . .
C2 C3 H3 123.1(17) . .
C4 C3 H3 124.3(17) . .
C5 C4 C3 112.9(3) . .
C5 C4 H4 124(2) . .
C3 C4 H4 123(2) . .
C4 C5 C6 128.2(3) . .
C4 C5 S1 111.4(3) . .
C6 C5 S1 120.3(2) . .
O3 C6 O4 123.8(3) . .
O3 C6 C5 117.4(3) . .
O4 C6 C5 118.8(3) . .
O5 C7 O6 120.5(3) . .
O5 C7 C8 120.2(2) . .
O6 C7 C8 119.2(3) . .
O5 C7 Ho1 63.26(17) . .
O6 C7 Ho1 58.84(17) . .
C8 C7 Ho1 165.4(2) . .
C9 C8 C7 129.5(3) . .
C9 C8 S2 111.5(2) . .
C7 C8 S2 119.0(2) . .
C8 C9 C9 112.65(19) . 2
C8 C9 H9 120(2) . .
C9 C9 H9 127(2) 2 .
Ho1 OW1 H1A 117(2) . .
Ho1 OW1 H1B 118(2) . .
H1A OW1 H1B 104.3(15) . .
C1 O1 Ho1 153.1(2) . 6_566
Ho1 OW2 H2A 116(2) . .
Ho1 OW2 H2B 133(2) . .
H2A OW2 H2B 106.1(17) . .
C1 O2 Ho1 137.1(2) . 6_556
C6 O3 Ho1 142.20(19) . 4
C6 O4 Ho1 155.7(2) . .
C7 O5 Ho1 90.01(17) . .
C7 O6 Ho1 94.42(19) . .

loop_
_geom_bond_atom_site_label_1
_geom_bond_atom_site_label_2
_geom_bond_distance
_geom_bond_site_symmetry_2
Ho1 O1 2.267(2) 6_565
Ho1 O3 2.314(2) 4_545
Ho1 O2 2.322(2) 6
Ho1 O4 2.327(2) .
Ho1 OW1 2.383(2) .
Ho1 OW2 2.394(2) .
Ho1 O6 2.416(2) .
Ho1 O5 2.514(2) .
Ho1 C7 2.815(3) .
S1 C5 1.715(3) .
S1 C2 1.717(3) .
S2 C8 1.706(3) .
S2 C8 1.706(3) 2
C1 O2 1.258(4) .
C1 O1 1.264(3) .
C1 C2 1.476(4) .
C2 C3 1.372(4) .
C3 C4 1.394(5) .
C3 H3 1.04(3) .
C4 C5 1.374(4) .
C4 H4 0.96(4) .
C5 C6 1.479(5) .
C6 O3 1.258(4) .
C6 O4 1.265(4) .
C7 O5 1.266(3) .
C7 O6 1.271(3) .
C7 C8 1.467(4) .
C8 C9 1.371(4) .
C9 C9 1.393(7) 2
C9 H9 0.97(4) .
OW1 H1A 0.828(10) .
OW1 H1B 0.827(10) .
O1 Ho1 2.2674(19) 6_566
OW2 H2A 0.820(10) .
OW2 H2B 0.817(10) .
O2 Ho1 2.322(2) 6_556
O3 Ho1 2.314(2) 4

loop_
_geom_hbond_atom_site_label_D
_geom_hbond_atom_site_label_H
_geom_hbond_atom_site_label_A
_geom_hbond_distance_DH
_geom_hbond_distance_HA
_geom_hbond_distance_DA
_geom_hbond_angle_DHA
_geom_hbond_site_symmetry_A
OW1 H1A O5 0.828(10) 2.011(11) 2.830(3) 170(3) 1_545
OW1 H1B O4 0.827(10) 2.146(19) 2.879(4) 148(3) 4_545
OW2 H2A O6 0.820(10) 2.088(18) 2.843(3) 153(3) 5
OW2 H2B O5 0.817(10) 2.200(19) 2.964(3) 156(4) 5_565
